data_4516715
loop_
_publ_author_name
'Prieto, Alexis'
'Bouyssi, Didier'
'Monteiro, Nuno'

_publ_section_title
;
 Copper-Catalyzed Double C--H Alkylation of Aldehyde-Derived
 N,N-Dialkylhydrazones with Polyhalomethanes: Flexible Access to
 4-Functionalized Pyrazoles
;
_journal_issue 10
_journal_name_full 'ACS Catalysis'
_journal_page_first 7197
_journal_paper_doi 10.1021/acscatal.6b02439
_journal_volume 6
_journal_year 2016
_chemical_formula_moiety 'C16 H15 N3 O4'
_chemical_formula_sum 'C16 H15 N3 O4'
_chemical_formula_weight 313.31
_space_group_IT_number 14
_space_group_name_Hall '-P 2ybc'
_space_group_name_H-M_alt 'P 1 21/c 1'
_symmetry_cell_setting monoclinic
_symmetry_space_group_name_Hall '-P 2ybc'
_symmetry_space_group_name_H-M 'P 1 21/c 1'
_atom_sites_solution_hydrogens difmap
_atom_sites_solution_primary direct
_cell_angle_alpha 90.0
_cell_angle_beta 91.548(8)
_cell_angle_gamma 90.0
_cell_formula_units_Z 4
_cell_length_a 10.2029(10)
_cell_length_b 19.4064(18)
_cell_length_c 7.7687(7)
_cell_measurement_reflns_used 2401
_cell_measurement_temperature 293
_cell_measurement_theta_max 28
_cell_measurement_theta_min 3
_cell_volume 1537.7(2)
_computing_cell_refinement 'CrysAlis, (Oxford Diffraction, 2002)'
_computing_data_collection 'Gemini, (Oxford Diffraction, 2006)'
_computing_data_reduction 'CrysAlis, (Oxford Diffraction, 2002)'
_computing_molecular_graphics 'CAMERON (Watkin et al., 1996)'
_computing_publication_material 'CRYSTALS (Betteridge et al., 2003)'
_computing_structure_refinement 'CRYSTALS (Betteridge et al., 2003)'
_computing_structure_solution 'SIR97 (Altomare et al., 1999)'
_diffrn_ambient_temperature 293
_diffrn_measured_fraction_theta_full 0.986
_diffrn_measured_fraction_theta_max 0.967
_diffrn_measurement_device Area
_diffrn_measurement_device_type 'Oxford Diffraction Gemini'
_diffrn_measurement_method \w/2\q
_diffrn_radiation_monochromator graphite
_diffrn_radiation_type 'Mo K\a'
_diffrn_radiation_wavelength 0.71069
_diffrn_reflns_av_R_equivalents 0.037
_diffrn_reflns_limit_h_max 9
_diffrn_reflns_limit_h_min -12
_diffrn_reflns_limit_k_max 26
_diffrn_reflns_limit_k_min -25
_diffrn_reflns_limit_l_max 10
_diffrn_reflns_limit_l_min -10
_diffrn_reflns_number 8560
_diffrn_reflns_theta_full 25.013
_diffrn_reflns_theta_max 29.428
_diffrn_reflns_theta_min 2.825
_diffrn_standards_number 0
_exptl_absorpt_coefficient_mu 0.099
_exptl_absorpt_correction_T_max 0.96
_exptl_absorpt_correction_T_min 0.96
_exptl_absorpt_correction_type analytical
_exptl_absorpt_process_details
; 
 Analytical Absorption (De Meulenaer & Tompa, 1965) 
;
_exptl_crystal_colour colorless
_exptl_crystal_density_diffrn 1.353
_exptl_crystal_density_method 'not measured'
_exptl_crystal_description block
_exptl_crystal_F_000 656
_exptl_crystal_size_max 0.483
_exptl_crystal_size_mid 0.411
_exptl_crystal_size_min 0.384
_refine_diff_density_max 0.37
_refine_diff_density_min -0.22
_refine_ls_extinction_coef 130(50)
_refine_ls_extinction_method 'Larson (1970), Equation 22'
_refine_ls_goodness_of_fit_ref 1.0440
_refine_ls_hydrogen_treatment noref
_refine_ls_matrix_type full
_refine_ls_number_parameters 227
_refine_ls_number_reflns 2080
_refine_ls_number_restraints 0
_refine_ls_R_factor_all 0.0975
_refine_ls_R_factor_gt 0.0650
_refine_ls_shift/su_max 0.0003075
_refine_ls_shift/su_mean 0.0000242
_refine_ls_structure_factor_coef F
_refine_ls_weighting_details
;
 Method, part 1, Chebychev polynomial, (Watkin, 1994, Prince, 1982) 
 [weight] = 1.0/[A~0~*T~0~(x)+A~1~*T~1~(x) ... +A~n-1~]*T~n-1~(x)] 
 where A~i~ are the Chebychev coefficients listed below and x= Fcalc/Fmax 
 Method = Robust Weighting (Prince, 1982) 
 W = [weight] * [1-(deltaF/6*sigmaF)^2^]^2^ 
 A~i~ are: 
 19.5 -2.27 16.6 
;
_refine_ls_weighting_scheme calc
_refine_ls_wR_factor_all 0.1030
_refine_ls_wR_factor_gt 0.0779
_refine_ls_wR_factor_ref 0.0724
_reflns_limit_h_max 12
_reflns_limit_h_min -12
_reflns_limit_k_max 26
_reflns_limit_k_min 0
_reflns_limit_l_max 10
_reflns_limit_l_min 0
_reflns_number_gt 2458
_reflns_number_total 3682
_reflns_threshold_expression I>2.0\s(I)
_oxford_diffrn_Wilson_B_factor 0.00
_oxford_diffrn_Wilson_scale 0.00
_oxford_refine_ls_r_factor_ref 0.0572
_oxford_refine_ls_scale 7.78(3)
_oxford_reflns_number_all 3673
_oxford_reflns_threshold_expression_ref I>3.0\s(I)
_cod_data_source_file cs6b02439_si_002.cif
_cod_data_source_block 1
_cod_original_sg_symbol_H-M 'P 1 21/c 1 '
_cod_database_code 4516715

loop_
_symmetry_equiv_pos_as_xyz
x,y,z
-x,-y,-z
-x,y+1/2,-z+1/2
x,-y+1/2,z+1/2

loop_
_atom_site_label
_atom_site_type_symbol
_atom_site_fract_x
_atom_site_fract_y
_atom_site_fract_z
_atom_site_U_iso_or_equiv
_atom_site_occupancy
_atom_site_adp_type
O1 O 1.16243(16) 0.45880(9) 0.2035(2) 0.0636 1.0000 Uani
C2 C 1.0537(2) 0.43462(11) 0.2747(3) 0.0500 1.0000 Uani
O3 O 1.04571(18) 0.37755(9) 0.3329(3) 0.0720 1.0000 Uani
C4 C 0.9498(2) 0.48676(11) 0.2748(3) 0.0452 1.0000 Uani
C5 C 0.9649(2) 0.55697(12) 0.2462(3) 0.0485 1.0000 Uani
N6 N 0.84888(19) 0.58580(9) 0.2780(3) 0.0511 1.0000 Uani
N7 N 0.75650(19) 0.53972(10) 0.3251(3) 0.0538 1.0000 Uani
C8 C 0.8174(2) 0.47904(11) 0.3231(3) 0.0455 1.0000 Uani
C9 C 0.7382(2) 0.41738(11) 0.3592(3) 0.0459 1.0000 Uani
C10 C 0.7592(2) 0.35522(13) 0.2771(3) 0.0554 1.0000 Uani
C11 C 0.6801(2) 0.29893(12) 0.3065(3) 0.0558 1.0000 Uani
C12 C 0.5790(2) 0.30583(12) 0.4198(3) 0.0517 1.0000 Uani
N13 N 0.4970(2) 0.24504(12) 0.4518(3) 0.0662 1.0000 Uani
O14 O 0.5313(3) 0.18974(11) 0.3957(3) 0.0924 1.0000 Uani
O15 O 0.4003(2) 0.25197(13) 0.5367(4) 0.1051 1.0000 Uani
C16 C 0.5541(2) 0.36654(13) 0.5023(3) 0.0568 1.0000 Uani
C17 C 0.6343(2) 0.42240(12) 0.4712(3) 0.0523 1.0000 Uani
C18 C 0.8151(3) 0.65928(13) 0.2721(4) 0.0689 1.0000 Uani
C21 C 1.0781(3) 0.60021(13) 0.1901(4) 0.0632 1.0000 Uani
C22 C 1.2763(3) 0.41411(15) 0.2089(4) 0.0685 1.0000 Uani
C23 C 1.3822(3) 0.45046(19) 0.1165(4) 0.0765 1.0000 Uani
C200 C 1.0339(9) 0.6727(4) 0.1314(13) 0.0830 0.5000 Uani
C201 C 1.0489(9) 0.6763(4) 0.2338(11) 0.0744 0.5000 Uani
C190 C 0.9123(9) 0.6947(4) 0.1604(11) 0.0692 0.5000 Uani
C191 C 0.9396(14) 0.7026(5) 0.2515(15) 0.0950 0.5000 Uani
H101 H 0.8309 0.3514 0.1980 0.0679 1.0000 Uiso
H111 H 0.6932 0.2557 0.2479 0.0679 1.0000 Uiso
H161 H 0.4842 0.3689 0.5835 0.0687 1.0000 Uiso
H171 H 0.6177 0.4658 0.5298 0.0643 1.0000 Uiso
H221 H 1.3042 0.4059 0.3337 0.0875 1.0000 Uiso
H222 H 1.2554 0.3691 0.1525 0.0877 1.0000 Uiso
H231 H 1.4595 0.4214 0.1128 0.1161 1.0000 Uiso
H232 H 1.4036 0.4944 0.1716 0.1160 1.0000 Uiso
H233 H 1.3520 0.4598 -0.0024 0.1160 1.0000 Uiso
H181 H 0.7735 0.6721 0.3780 0.0860 0.5000 Uiso
H182 H 0.7526 0.6674 0.1798 0.0860 0.5000 Uiso
H211 H 1.1587 0.5862 0.2479 0.0794 0.5000 Uiso
H212 H 1.0913 0.5945 0.0677 0.0794 0.5000 Uiso
H2011 H 1.1089 0.7046 0.1784 0.0942 0.5000 Uiso
H2012 H 1.0519 0.6813 0.3521 0.0942 0.5000 Uiso
H2001 H 1.1176 0.7042 0.1332 0.1277 0.5000 Uiso
H2002 H 1.0053 0.6748 0.0163 0.1277 0.5000 Uiso
H1911 H 0.9153 0.7496 0.2009 0.1473 0.5000 Uiso
H1912 H 0.9837 0.7133 0.3570 0.1473 0.5000 Uiso
H1901 H 0.9013 0.7426 0.1726 0.0908 0.5000 Uiso
H1902 H 0.9011 0.6795 0.0499 0.0908 0.5000 Uiso

loop_
_atom_site_aniso_label
_atom_site_aniso_U_11
_atom_site_aniso_U_22
_atom_site_aniso_U_33
_atom_site_aniso_U_23
_atom_site_aniso_U_13
_atom_site_aniso_U_12
O1 0.0457(9) 0.0611(10) 0.0845(12) 0.0091(9) 0.0109(8) 0.0072(8)
C2 0.0463(12) 0.0457(12) 0.0576(13) -0.0017(10) -0.0044(10) -0.0017(9)
O3 0.0551(10) 0.0484(9) 0.1121(16) 0.0115(10) -0.0009(10) 0.0029(8)
C4 0.0434(11) 0.0433(11) 0.0488(11) 0.0010(9) 0.0001(9) -0.0030(8)
C5 0.0492(12) 0.0457(11) 0.0505(12) 0.0006(9) -0.0039(9) -0.0023(9)
N6 0.0528(11) 0.0399(9) 0.0608(11) 0.0027(8) 0.0038(9) 0.0021(8)
N7 0.0511(11) 0.0473(10) 0.0632(12) 0.0041(9) 0.0074(9) 0.0018(8)
C8 0.0453(12) 0.0437(11) 0.0476(11) 0.0014(9) 0.0020(9) -0.0009(9)
C9 0.0410(12) 0.0461(11) 0.0508(12) 0.0030(9) -0.0001(9) -0.0004(9)
C10 0.0448(12) 0.0564(13) 0.0653(14) -0.0053(11) 0.0078(10) -0.0047(10)
C11 0.0491(13) 0.0503(12) 0.0679(14) -0.0079(11) 0.0023(11) -0.0035(10)
C12 0.0445(12) 0.0530(12) 0.0574(13) 0.0031(11) -0.0017(10) -0.0089(10)
N13 0.0618(14) 0.0651(14) 0.0719(14) -0.0030(11) 0.0052(11) -0.0187(11)
O14 0.1052(18) 0.0589(12) 0.1141(18) -0.0089(12) 0.0214(14) -0.0243(12)
O15 0.0831(16) 0.0934(17) 0.141(2) -0.0183(15) 0.0473(16) -0.0366(13)
C16 0.0493(13) 0.0620(15) 0.0596(14) 0.0014(11) 0.0105(11) -0.0055(10)
C17 0.0498(13) 0.0500(12) 0.0574(13) -0.0048(10) 0.0064(10) 0.0017(10)
C18 0.0772(18) 0.0388(12) 0.0911(19) 0.0063(12) 0.0126(15) 0.0081(12)
C21 0.0534(14) 0.0515(13) 0.0847(18) 0.0075(12) 0.0002(12) -0.0128(11)
C22 0.0479(14) 0.0708(17) 0.0868(19) -0.0042(15) 0.0023(13) 0.0130(12)
C23 0.0532(15) 0.102(2) 0.0742(18) -0.0089(16) 0.0096(12) 0.0062(15)
C200 0.086(5) 0.055(4) 0.110(6) 0.019(5) 0.023(5) 0.004(3)
C201 0.085(5) 0.057(4) 0.081(5) 0.012(4) -0.005(4) -0.035(4)
C190 0.086(5) 0.034(3) 0.088(5) 0.004(4) -0.004(4) -0.004(3)
C191 0.125(9) 0.042(3) 0.120(8) -0.012(5) 0.038(7) -0.005(4)

loop_
_atom_type_symbol
_atom_type_scat_dispersion_real
_atom_type_scat_dispersion_imag
_atom_type_scat_Cromer_Mann_a1
_atom_type_scat_Cromer_Mann_b1
_atom_type_scat_Cromer_Mann_a2
_atom_type_scat_Cromer_Mann_b2
_atom_type_scat_Cromer_Mann_a3
_atom_type_scat_Cromer_Mann_b3
_atom_type_scat_Cromer_Mann_a4
_atom_type_scat_Cromer_Mann_b4
_atom_type_scat_Cromer_Mann_c
_atom_type_scat_source
C 0.0033 0.0016 2.3100 20.8439 1.0200 10.2075 1.5886 0.5687 0.8650 51.6512 0.2156 'International Tables Vol C 4.2.6.8 and 6.1.1.4'
H 0.0000 0.0000 0.4930 10.5109 0.3229 26.1257 0.1402 3.1424 0.0408 57.7998 0.0030 'International Tables Vol C 4.2.6.8 and 6.1.1.4'
N 0.0061 0.0033 12.2126 0.0057 3.1322 9.8933 2.0125 28.9975 1.1663 0.5826 -11.5290 'International Tables Vol C 4.2.6.8 and 6.1.1.4'
O 0.0106 0.0060 3.0485 13.2771 2.2868 5.7011 1.5463 0.3239 0.8670 32.9089 0.2508 'International Tables Vol C 4.2.6.8 and 6.1.1.4'

loop_
_geom_angle_atom_site_label_1
_geom_angle_atom_site_label_2
_geom_angle_atom_site_label_3
_geom_angle
_geom_angle_publ_flag
C2 O1 C22 116.8(2) yes
O1 C2 O3 123.0(2) yes
O1 C2 C4 111.47(19) yes
O3 C2 C4 125.5(2) yes
C2 C4 C5 126.4(2) yes
C2 C4 C8 128.4(2) yes
C5 C4 C8 104.84(19) yes
C4 C5 N6 106.13(19) yes
C4 C5 C21 133.1(2) yes
N6 C5 C21 120.7(2) yes
C5 N6 N7 113.51(18) yes
C5 N6 C18 127.5(2) yes
N7 N6 C18 119.0(2) yes
N6 N7 C8 104.56(19) yes
C4 C8 N7 110.96(19) yes
C4 C8 C9 131.8(2) yes
N7 C8 C9 117.2(2) yes
C8 C9 C10 121.8(2) yes
C8 C9 C17 119.5(2) yes
C10 C9 C17 118.6(2) yes
C9 C10 C11 121.0(2) yes
C9 C10 H101 119.1 no
C11 C10 H101 119.9 no
C10 C11 C12 118.6(2) yes
C10 C11 H111 121.3 no
C12 C11 H111 120.1 no
C11 C12 N13 117.9(2) yes
C11 C12 C16 122.3(2) yes
N13 C12 C16 119.8(2) yes
C12 N13 O14 118.5(2) yes
C12 N13 O15 118.6(2) yes
O14 N13 O15 122.8(2) yes
C12 C16 C17 118.3(2) yes
C12 C16 H161 119.8 no
C17 C16 H161 121.8 no
C9 C17 C16 121.2(2) yes
C9 C17 H171 119.8 no
C16 C17 H171 119.0 no
N6 C18 C190 107.7(4) yes
N6 C18 C191 110.0(5) yes
C190 C18 C191 29.3(4) yes
N6 C18 H181 109.3 no
C190 C18 H181 133.3 no
C191 C18 H181 109.4 no
N6 C18 H182 109.5 no
C190 C18 H182 85.9 no
C191 C18 H182 111.5 no
H181 C18 H182 107.1 no
C5 C21 C200 112.0(4) yes
C5 C21 C201 108.4(4) yes
C200 C21 C201 30.4(3) yes
C5 C21 H211 111.0 no
C200 C21 H211 129.3 no
C201 C21 H211 109.6 no
C5 C21 H212 110.4 no
C200 C21 H212 82.0 no
C201 C21 H212 110.9 no
H211 C21 H212 106.5 no
O1 C22 C23 107.1(2) yes
O1 C22 H221 109.0 no
C23 C22 H221 110.2 no
O1 C22 H222 110.4 no
C23 C22 H222 110.6 no
H221 C22 H222 109.5 no
C22 C23 H231 109.9 no
C22 C23 H232 111.0 no
H231 C23 H232 110.4 no
C22 C23 H233 109.1 no
H231 C23 H233 108.3 no
H232 C23 H233 108.2 no
C21 C200 C201 75.2(10) yes
C21 C200 C190 120.5(6) yes
C201 C200 C190 87.6(12) yes
C21 C200 C191 111.3(7) yes
C201 C200 C191 56.9(10) yes
C190 C200 C191 31.2(5) yes
C21 C200 H2011 103.5 no
C201 C200 H2011 59.1 no
C190 C200 H2011 115.2 no
C191 C200 H2011 91.7 no
C21 C200 H2001 107.2 no
C201 C200 H2001 78.7 no
C190 C200 H2001 124.7 no
C191 C200 H2001 107.8 no
H2011 C200 H2001 20.1 no
C21 C200 H2002 114.0 no
C201 C200 H2002 169.4 no
C190 C200 H2002 83.0 no
C191 C200 H2002 113.2 no
H2011 C200 H2002 121.0 no
H2001 C200 H2002 102.7 no
C21 C201 C200 74.5(10) yes
C21 C201 C190 108.6(5) yes
C200 C201 C190 60.6(10) yes
C21 C201 C191 126.7(7) yes
C200 C201 C191 89.9(12) yes
C190 C201 C191 29.8(5) yes
C21 C201 H2011 109.1 no
C200 C201 H2011 73.1 no
C190 C201 H2011 107.0 no
C191 C201 H2011 114.3 no
C21 C201 H2012 108.4 no
C200 C201 H2012 171.0 no
C190 C201 H2012 110.6 no
C191 C201 H2012 81.5 no
H2011 C201 H2012 113.0 no
C21 C201 H2001 99.7 no
C200 C201 H2001 59.6 no
C190 C201 H2001 101.3 no
C191 C201 H2001 115.7 no
H2011 C201 H2001 14.1 no
H2012 C201 H2001 126.9 no
C201 C190 C18 106.6(6) yes
C201 C190 C200 31.8(4) yes
C18 C190 C200 125.5(6) yes
C201 C190 H1911 95.7 no
C18 C190 H1911 106.8 no
C200 C190 H1911 109.6 no
C201 C190 H1901 107.5 no
C18 C190 H1901 108.1 no
C200 C190 H1901 116.5 no
H1911 C190 H1901 13.4 no
C201 C190 H1902 111.3 no
C18 C190 H1902 109.2 no
C200 C190 H1902 80.3 no
H1911 C190 H1902 125.4 no
H1901 C190 H1902 113.7 no
C18 C191 C200 113.9(7) yes
C18 C191 C201 122.4(7) yes
C200 C191 C201 33.2(5) yes
C18 C191 H1911 109.7 no
C200 C191 H1911 105.3 no
C201 C191 H1911 122.4 no
C18 C191 H1912 113.8 no
C200 C191 H1912 109.2 no
C201 C191 H1912 77.1 no
H1911 C191 H1912 104.0 no
C18 C191 H1901 99.7 no
C200 C191 H1901 99.2 no
C201 C191 H1901 123.9 no
H1911 C191 H1901 16.1 no
H1912 C191 H1901 120.1 no
C200 H2011 C201 47.9 no
C200 H2011 H2001 80.9 no
C201 H2011 H2001 127.3 no
C200 H2001 C201 41.7 no
C200 H2001 H2011 79.0 no
C201 H2001 H2011 38.6 no
C190 H1911 C191 42.0 no
C191 H1901 C190 44.8 no

loop_
_geom_bond_atom_site_label_1
_geom_bond_atom_site_label_2
_geom_bond_distance
_geom_bond_publ_flag
O1 C2 1.338(3) yes
O1 C22 1.450(3) yes
C2 O3 1.200(3) yes
C2 C4 1.465(3) yes
C4 C5 1.390(3) yes
C4 C8 1.420(3) yes
C5 N6 1.339(3) yes
C5 C21 1.502(3) yes
N6 N7 1.357(3) yes
N6 C18 1.467(3) yes
N7 C8 1.332(3) yes
C8 C9 1.475(3) yes
C9 C10 1.384(3) yes
C9 C17 1.393(3) yes
C10 C11 1.381(3) yes
C10 H101 0.971 no
C11 C12 1.380(4) yes
C11 H111 0.965 no
C12 N13 1.471(3) yes
C12 C16 1.368(4) yes
N13 O14 1.213(3) yes
N13 O15 1.209(3) yes
C16 C17 1.384(3) yes
C16 H161 0.965 no
C17 H171 0.975 no
C18 C190 1.502(10) yes
C18 C191 1.535(12) yes
C18 H181 0.968 no
C18 H182 0.960 no
C21 C200 1.542(8) yes
C21 C201 1.547(10) yes
C21 H211 0.965 no
C21 H212 0.971 no
C22 C23 1.491(4) yes
C22 H221 1.015 no
C22 H222 0.997 no
C23 H231 0.970 no
C23 H232 0.976 no
C23 H233 0.983 no
C200 C201 0.809(9) yes
C200 C190 1.338(11) yes
C200 C191 1.478(14) yes
C200 H2011 1.044 no
C200 H2001 1.050 no
C200 H2002 0.934 no
C201 C190 1.534(14) yes
C201 C191 1.238(13) yes
C201 H2011 0.936 no
C201 H2012 0.924 no
C201 H2001 1.193 no
C190 H1911 1.110 no
C190 H1901 0.940 no
C190 H1902 0.912 no
C191 H1911 1.020 no
C191 H1912 0.947 no
C191 H1901 1.056 no
H2011 H2001 0.365 no

loop_
_geom_hbond_atom_site_label_D
_geom_hbond_atom_site_label_H
_geom_hbond_atom_site_label_A
_geom_hbond_site_symmetry_A
_geom_hbond_angle_DHA
_geom_hbond_distance_DH
_geom_hbond_distance_HA
_geom_hbond_distance_DA
_geom_hbond_publ_flag
C18 H181 O15 2_666 137.09(18) 0.968 2.412 3.190(6) yes
C190 H1911 O3 3_755 156.2(5) 1.110 2.530 3.574(6) yes
C191 H1911 O3 3_755 151.6(7) 1.020 2.530 3.461(6) yes
